data_4077801
loop_
_publ_author_name
'Sterenberg, Brian T.'
'Jennings, Michael C.'
'Puddephatt, Richard J.'

_publ_section_title
;
 Complexes with Platinum&#x2212;Ruthenium Bonds:&#x00A0; Synthesis,
 Structure, and Fluxionality of Pt3Ru Cluster Complexes
;
_journal_issue 18
_journal_name_full Organometallics
_journal_page_first 3737
_journal_paper_doi 10.1021/om990325s
_journal_volume 18
_journal_year 1999
_chemical_formula_sum 'C80 H69 Cl2 F6 O4 P7 Pt3 Ru'
_chemical_formula_weight 2182.38
_chemical_name_systematic
; 
 ? 
;
_space_group_IT_number 14
_symmetry_space_group_name_Hall '-P 2yn'
_symmetry_space_group_name_H-M 'P 1 21/n 1'
_atom_sites_solution_hydrogens geom
_atom_sites_solution_primary direct
_atom_sites_solution_secondary difmap
_audit_creation_method SHELXL-97
_cell_angle_alpha 90.00
_cell_angle_beta 98.0317(8)
_cell_angle_gamma 90.00
_cell_formula_units_Z 4
_cell_length_a 12.6881(3)
_cell_length_b 26.5007(4)
_cell_length_c 23.6364(5)
_cell_measurement_temperature 293(2)
_cell_volume 7869.6(3)
_computing_structure_refinement 'SHELXL-97 (Sheldrick, 1997)'
_computing_structure_solution 'SHELXS-97 (Sheldrick, 1990)'
_diffrn_ambient_temperature 293(2)
_diffrn_measured_fraction_theta_full 0.998
_diffrn_measured_fraction_theta_max 0.998
_diffrn_radiation_monochromator graphite
_diffrn_radiation_source 'fine-focus sealed tube'
_diffrn_radiation_type MoK\a
_diffrn_radiation_wavelength 0.71073
_diffrn_reflns_av_R_equivalents 0.0000
_diffrn_reflns_av_sigmaI/netI 0.0413
_diffrn_reflns_limit_h_max 15
_diffrn_reflns_limit_h_min 0
_diffrn_reflns_limit_k_max 33
_diffrn_reflns_limit_k_min 0
_diffrn_reflns_limit_l_max 29
_diffrn_reflns_limit_l_min -29
_diffrn_reflns_number 16026
_diffrn_reflns_theta_full 26.35
_diffrn_reflns_theta_max 26.35
_diffrn_reflns_theta_min 1.54
_exptl_absorpt_coefficient_mu 5.778
_exptl_absorpt_correction_T_max 0.4400
_exptl_absorpt_correction_T_min 0.2946
_exptl_crystal_density_diffrn 1.842
_exptl_crystal_density_method 'not measured'
_exptl_crystal_F_000 4208
_exptl_crystal_size_max 0.28
_exptl_crystal_size_mid 0.28
_exptl_crystal_size_min 0.17
_refine_diff_density_max 1.273
_refine_diff_density_min -0.871
_refine_diff_density_rms 0.133
_refine_ls_extinction_method none
_refine_ls_goodness_of_fit_ref 1.034
_refine_ls_hydrogen_treatment mixed
_refine_ls_matrix_type full
_refine_ls_number_parameters 932
_refine_ls_number_reflns 16026
_refine_ls_number_restraints 0
_refine_ls_restrained_S_all 1.034
_refine_ls_R_factor_all 0.0578
_refine_ls_R_factor_gt 0.0397
_refine_ls_shift/su_max 0.290
_refine_ls_shift/su_mean 0.004
_refine_ls_structure_factor_coef Fsqd
_refine_ls_weighting_details 'calc w=1/[\s^2^(Fo^2^)+(0.0450P)^2^+25.9539P] where P=(Fo^2^+2Fc^2^)/3'
_refine_ls_weighting_scheme calc
_refine_ls_wR_factor_gt 0.0930
_refine_ls_wR_factor_ref 0.1035
_reflns_number_gt 12715
_reflns_number_total 16026
_reflns_threshold_expression >2sigma(I)
_cod_data_source_file om990325s.cif
_cod_data_source_block 98021b
_cod_database_code 4077801

loop_
_symmetry_equiv_pos_as_xyz
'x, y, z'
'-x+1/2, y+1/2, -z+1/2'
'-x, -y, -z'
'x-1/2, -y-1/2, z-1/2'

loop_
_atom_site_label
_atom_site_type_symbol
_atom_site_fract_x
_atom_site_fract_y
_atom_site_fract_z
_atom_site_U_iso_or_equiv
_atom_site_adp_type
_atom_site_occupancy
_atom_site_symmetry_multiplicity
_atom_site_calc_flag
_atom_site_refinement_flags
Pt1 Pt 0.12461(2) 0.632310(9) 0.862301(10) 0.03851(7) Uani 1 1 d .
Pt2 Pt 0.18262(2) 0.609407(9) 0.763651(10) 0.04183(7) Uani 1 1 d .
Pt3 Pt 0.09928(2) 0.698961(9) 0.773449(10) 0.04134(7) Uani 1 1 d .
Ru Ru -0.04551(4) 0.62203(2) 0.78048(2) 0.04393(13) Uani 1 1 d .
C10 C 0.0053(6) 0.5774(3) 0.8510(3) 0.0532(17) Uani 1 1 d .
O10 O -0.0115(5) 0.5397(2) 0.8740(2) 0.0740(16) Uani 1 1 d .
C20 C -0.0389(6) 0.6768(3) 0.7190(3) 0.0572(18) Uani 1 1 d .
O20 O -0.0824(6) 0.6895(3) 0.6737(3) 0.091(2) Uani 1 1 d .
C30 C -0.1309(8) 0.5763(4) 0.7357(5) 0.090(3) Uani 1 1 d .
O30 O -0.1828(7) 0.5483(4) 0.7074(5) 0.159(4) Uani 1 1 d .
C40 C -0.1715(8) 0.6429(4) 0.8011(5) 0.089(3) Uani 1 1 d .
O40 O -0.2510(6) 0.6596(4) 0.8148(4) 0.137(3) Uani 1 1 d .
P1 P 0.05983(14) 0.68571(7) 0.92765(7) 0.0442(4) Uani 1 1 d .
P2 P 0.25239(14) 0.58002(6) 0.90770(7) 0.0416(4) Uani 1 1 d .
P3 P 0.23442(15) 0.52944(6) 0.78824(7) 0.0453(4) Uani 1 1 d .
P4 P 0.21944(19) 0.62007(7) 0.67301(8) 0.0576(5) Uani 1 1 d .
P5 P 0.18097(15) 0.72907(6) 0.69950(7) 0.0470(4) Uani 1 1 d .
P6 P 0.03610(15) 0.76415(7) 0.82712(8) 0.0466(4) Uani 1 1 d .
C1 C 0.2463(6) 0.5209(2) 0.8670(3) 0.0456(15) Uani 1 1 d .
H1A H 0.1859 0.5014 0.8757 0.055 Uiso 1 1 calc R
H1B H 0.3101 0.5015 0.8796 0.055 Uiso 1 1 calc R
C2 C 0.1672(6) 0.6810(3) 0.6432(3) 0.0543(18) Uani 1 1 d .
H2A H 0.2063 0.6913 0.6127 0.065 Uiso 1 1 calc R
H2B H 0.0929 0.6773 0.6274 0.065 Uiso 1 1 calc R
C3 C -0.0203(6) 0.7347(3) 0.8873(3) 0.0543(18) Uani 1 1 d .
H3A H -0.0335 0.7611 0.9138 0.065 Uiso 1 1 calc R
H3B H -0.0887 0.7201 0.8724 0.065 Uiso 1 1 calc R
C1A C -0.0307(6) 0.6620(3) 0.9756(3) 0.0524(17) Uani 1 1 d .
C1B C -0.1297(7) 0.6827(4) 0.9793(4) 0.076(2) Uani 1 1 d .
H1BA H -0.1564 0.7081 0.9541 0.091 Uiso 1 1 calc R
C1C C -0.1890(8) 0.6655(4) 1.0202(4) 0.086(3) Uani 1 1 d .
H1CA H -0.2551 0.6799 1.0226 0.103 Uiso 1 1 calc R
C1D C -0.1522(8) 0.6281(4) 1.0572(4) 0.079(3) Uani 1 1 d .
H1DA H -0.1935 0.6165 1.0840 0.095 Uiso 1 1 calc R
C1E C -0.0552(9) 0.6079(4) 1.0546(4) 0.087(3) Uani 1 1 d .
H1EA H -0.0284 0.5831 1.0806 0.105 Uiso 1 1 calc R
C1F C 0.0045(8) 0.6242(3) 1.0131(4) 0.075(3) Uani 1 1 d .
H1FA H 0.0700 0.6092 1.0107 0.090 Uiso 1 1 calc R
C1G C 0.1597(6) 0.7189(3) 0.9766(3) 0.0501(16) Uani 1 1 d .
C1H C 0.1343(8) 0.7396(4) 1.0271(4) 0.080(3) Uani 1 1 d .
H1HA H 0.0660 0.7363 1.0367 0.096 Uiso 1 1 calc R
C1I C 0.2136(9) 0.7657(4) 1.0636(4) 0.095(3) Uani 1 1 d .
H1IA H 0.1976 0.7798 1.0974 0.114 Uiso 1 1 calc R
C1J C 0.3140(9) 0.7702(4) 1.0493(4) 0.097(3) Uani 1 1 d .
H1JA H 0.3662 0.7871 1.0737 0.116 Uiso 1 1 calc R
C1K C 0.3376(7) 0.7505(3) 1.0004(4) 0.078(3) Uani 1 1 d .
H1KA H 0.4058 0.7543 0.9908 0.093 Uiso 1 1 calc R
C1L C 0.2610(6) 0.7245(3) 0.9640(3) 0.0596(19) Uani 1 1 d .
H1LA H 0.2789 0.7106 0.9305 0.072 Uiso 1 1 calc R
C2A C 0.2389(5) 0.5584(3) 0.9797(3) 0.0462(15) Uani 1 1 d .
C2B C 0.1766(6) 0.5168(3) 0.9891(3) 0.0605(19) Uani 1 1 d .
H2BA H 0.1439 0.4984 0.9580 0.073 Uiso 1 1 calc R
C2C C 0.1624(7) 0.5024(3) 1.0435(3) 0.070(2) Uani 1 1 d .
H2CA H 0.1220 0.4739 1.0488 0.083 Uiso 1 1 calc R
C2D C 0.2071(7) 0.5296(4) 1.0894(4) 0.077(3) Uani 1 1 d .
H2DA H 0.1948 0.5206 1.1260 0.092 Uiso 1 1 calc R
C2E C 0.2710(7) 0.5709(4) 1.0818(3) 0.076(2) Uani 1 1 d .
H2EA H 0.3038 0.5889 1.1132 0.091 Uiso 1 1 calc R
C2F C 0.2855(6) 0.5852(3) 1.0269(3) 0.062(2) Uani 1 1 d .
H2FA H 0.3272 0.6132 1.0218 0.074 Uiso 1 1 calc R
C2G C 0.3932(5) 0.5954(3) 0.9147(3) 0.0478(15) Uani 1 1 d .
C2H C 0.4678(7) 0.5637(3) 0.9454(3) 0.068(2) Uani 1 1 d .
H2HA H 0.4446 0.5363 0.9649 0.082 Uiso 1 1 calc R
C2I C 0.5755(7) 0.5722(4) 0.9475(4) 0.081(3) Uani 1 1 d .
H2IA H 0.6245 0.5514 0.9693 0.097 Uiso 1 1 calc R
C2J C 0.6100(7) 0.6122(4) 0.9166(5) 0.093(3) Uani 1 1 d .
H2JA H 0.6824 0.6171 0.9159 0.112 Uiso 1 1 calc R
C2K C 0.5391(7) 0.6438(4) 0.8880(5) 0.096(3) Uani 1 1 d .
H2KA H 0.5633 0.6715 0.8694 0.116 Uiso 1 1 calc R
C2L C 0.4299(6) 0.6360(3) 0.8854(4) 0.068(2) Uani 1 1 d .
H2LA H 0.3819 0.6577 0.8643 0.081 Uiso 1 1 calc R
C3A C 0.1407(6) 0.4786(3) 0.7638(3) 0.0520(17) Uani 1 1 d .
C3B C 0.1566(8) 0.4305(3) 0.7866(4) 0.077(2) Uani 1 1 d .
H3BA H 0.2122 0.4245 0.8158 0.093 Uiso 1 1 calc R
C3C C 0.0900(9) 0.3917(3) 0.7659(5) 0.086(3) Uani 1 1 d .
H3CA H 0.1010 0.3595 0.7811 0.103 Uiso 1 1 calc R
C3D C 0.0098(8) 0.4001(4) 0.7240(5) 0.084(3) Uani 1 1 d .
H3DA H -0.0344 0.3735 0.7103 0.101 Uiso 1 1 calc R
C3E C -0.0081(8) 0.4467(4) 0.7014(5) 0.093(3) Uani 1 1 d .
H3EA H -0.0650 0.4520 0.6727 0.112 Uiso 1 1 calc R
C3F C 0.0584(7) 0.4867(3) 0.7209(4) 0.073(2) Uani 1 1 d .
H3FA H 0.0469 0.5186 0.7049 0.087 Uiso 1 1 calc R
C3G C 0.3613(6) 0.5047(3) 0.7694(3) 0.0560(18) Uani 1 1 d .
C3H C 0.4572(6) 0.5176(3) 0.8010(4) 0.067(2) Uani 1 1 d .
H3HA H 0.4587 0.5373 0.8336 0.080 Uiso 1 1 calc R
C3I C 0.5515(8) 0.5010(4) 0.7839(5) 0.090(3) Uani 1 1 d .
H3IA H 0.6163 0.5100 0.8049 0.108 Uiso 1 1 calc R
C3J C 0.5497(11) 0.4722(5) 0.7376(6) 0.113(4) Uani 1 1 d .
H3JA H 0.6135 0.4611 0.7267 0.135 Uiso 1 1 calc R
C3K C 0.4551(11) 0.4586(5) 0.7056(5) 0.113(4) Uani 1 1 d .
H3KA H 0.4552 0.4384 0.6734 0.136 Uiso 1 1 calc R
C3L C 0.3605(8) 0.4748(3) 0.7211(4) 0.077(2) Uani 1 1 d .
H3LA H 0.2963 0.4658 0.6994 0.093 Uiso 1 1 calc R
C4A C 0.1531(11) 0.5746(3) 0.6238(3) 0.086(3) Uani 1 1 d .
C4B C 0.2091(13) 0.5332(4) 0.6062(4) 0.124(5) Uani 1 1 d .
H4BA H 0.2829 0.5318 0.6143 0.149 Uiso 1 1 calc R
C4C C 0.154(2) 0.4949(7) 0.5771(8) 0.184(10) Uani 1 1 d .
H4CA H 0.1915 0.4680 0.5644 0.221 Uiso 1 1 calc R
C4D C 0.042(2) 0.4946(7) 0.5655(7) 0.187(12) Uani 1 1 d .
H4DA H 0.0069 0.4669 0.5480 0.225 Uiso 1 1 calc R
C4E C -0.0159(17) 0.5372(6) 0.5808(6) 0.174(8) Uani 1 1 d .
H4EA H -0.0894 0.5393 0.5713 0.209 Uiso 1 1 calc R
C4F C 0.0422(13) 0.5757(4) 0.6108(4) 0.112(4) Uani 1 1 d .
H4FA H 0.0057 0.6033 0.6226 0.134 Uiso 1 1 calc R
C4G C 0.3576(8) 0.6202(3) 0.6606(4) 0.075(3) Uani 1 1 d .
C4H C 0.4396(9) 0.6169(3) 0.7063(5) 0.083(3) Uani 1 1 d .
H4HA H 0.4236 0.6137 0.7433 0.100 Uiso 1 1 calc R
C4I C 0.5443(10) 0.6182(5) 0.6969(7) 0.121(5) Uani 1 1 d .
H4IA H 0.5992 0.6159 0.7273 0.145 Uiso 1 1 calc R
C4J C 0.5655(13) 0.6228(6) 0.6435(9) 0.147(7) Uani 1 1 d .
H4JA H 0.6364 0.6221 0.6375 0.177 Uiso 1 1 calc R
C4K C 0.4910(14) 0.6286(5) 0.5981(7) 0.134(6) Uani 1 1 d .
H4KA H 0.5099 0.6341 0.5620 0.160 Uiso 1 1 calc R
C4L C 0.3858(11) 0.6261(4) 0.6058(5) 0.111(4) Uani 1 1 d .
H4LA H 0.3329 0.6284 0.5745 0.134 Uiso 1 1 calc R
C5A C 0.1284(6) 0.7860(3) 0.6605(3) 0.0503(16) Uani 1 1 d .
C5B C 0.0855(6) 0.7852(3) 0.6037(3) 0.0574(18) Uani 1 1 d .
H5BA H 0.0829 0.7551 0.5832 0.069 Uiso 1 1 calc R
C5C C 0.0457(7) 0.8299(3) 0.5768(4) 0.070(2) Uani 1 1 d .
H5CA H 0.0173 0.8295 0.5383 0.084 Uiso 1 1 calc R
C5D C 0.0483(7) 0.8738(3) 0.6066(4) 0.065(2) Uani 1 1 d .
H5DA H 0.0221 0.9034 0.5886 0.078 Uiso 1 1 calc R
C5E C 0.0891(8) 0.8744(3) 0.6627(4) 0.073(2) Uani 1 1 d .
H5EA H 0.0905 0.9044 0.6832 0.087 Uiso 1 1 calc R
C5F C 0.1285(8) 0.8309(3) 0.6897(3) 0.070(2) Uani 1 1 d .
H5FA H 0.1556 0.8319 0.7284 0.084 Uiso 1 1 calc R
C5G C 0.3237(6) 0.7419(3) 0.7107(3) 0.0549(18) Uani 1 1 d .
C5H C 0.3853(6) 0.7368(3) 0.7645(4) 0.065(2) Uani 1 1 d .
H5HA H 0.3529 0.7260 0.7953 0.078 Uiso 1 1 calc R
C5I C 0.4930(7) 0.7474(3) 0.7729(5) 0.086(3) Uani 1 1 d .
H5IA H 0.5322 0.7453 0.8091 0.104 Uiso 1 1 calc R
C5J C 0.5415(8) 0.7612(4) 0.7260(6) 0.094(3) Uani 1 1 d .
H5JA H 0.6144 0.7672 0.7307 0.113 Uiso 1 1 calc R
C5K C 0.4828(9) 0.7660(4) 0.6728(5) 0.089(3) Uani 1 1 d .
H5KA H 0.5159 0.7756 0.6417 0.106 Uiso 1 1 calc R
C5L C 0.3753(8) 0.7567(3) 0.6656(4) 0.073(2) Uani 1 1 d .
H5LA H 0.3363 0.7604 0.6295 0.087 Uiso 1 1 calc R
C6A C -0.0750(6) 0.8025(3) 0.7936(3) 0.0536(17) Uani 1 1 d .
C6B C -0.1021(7) 0.8011(3) 0.7340(3) 0.067(2) Uani 1 1 d .
H6BA H -0.0634 0.7804 0.7126 0.080 Uiso 1 1 calc R
C6C C -0.1839(8) 0.8292(4) 0.7066(4) 0.083(3) Uani 1 1 d .
H6CA H -0.2002 0.8279 0.6670 0.100 Uiso 1 1 calc R
C6D C -0.2429(7) 0.8598(3) 0.7385(5) 0.081(3) Uani 1 1 d .
H6DA H -0.2985 0.8792 0.7201 0.098 Uiso 1 1 calc R
C6E C -0.2196(8) 0.8613(4) 0.7958(5) 0.088(3) Uani 1 1 d .
H6EA H -0.2597 0.8816 0.8168 0.106 Uiso 1 1 calc R
C6F C -0.1364(7) 0.8330(3) 0.8239(4) 0.078(2) Uani 1 1 d .
H6FA H -0.1216 0.8343 0.8635 0.093 Uiso 1 1 calc R
C6G C 0.1324(7) 0.8079(3) 0.8620(3) 0.060(2) Uani 1 1 d .
C6H C 0.1143(8) 0.8359(3) 0.9109(4) 0.085(3) Uani 1 1 d .
H6HA H 0.0472 0.8357 0.9226 0.102 Uiso 1 1 calc R
C6I C 0.1966(11) 0.8635(4) 0.9416(5) 0.110(4) Uani 1 1 d .
H6IA H 0.1846 0.8812 0.9741 0.131 Uiso 1 1 calc R
C6J C 0.2966(11) 0.8650(4) 0.9240(6) 0.108(4) Uani 1 1 d .
H6JA H 0.3515 0.8833 0.9447 0.129 Uiso 1 1 calc R
C6K C 0.3130(8) 0.8396(4) 0.8767(5) 0.089(3) Uani 1 1 d .
H6KA H 0.3791 0.8412 0.8640 0.106 Uiso 1 1 calc R
C6L C 0.2322(7) 0.8110(3) 0.8467(4) 0.069(2) Uani 1 1 d .
H6LA H 0.2465 0.7931 0.8148 0.082 Uiso 1 1 calc R
P10 P -0.3388(3) 0.81243(15) 0.95325(13) 0.1057(10) Uani 1 1 d .
F11 F -0.2365(13) 0.8356(7) 0.9550(7) 0.310(9) Uani 1 1 d .
F12 F -0.3771(14) 0.8436(6) 0.9034(5) 0.290(9) Uani 1 1 d .
F13 F -0.2927(10) 0.7750(5) 0.9116(4) 0.206(5) Uani 1 1 d .
F14 F -0.4320(14) 0.7836(10) 0.9463(10) 0.404(14) Uani 1 1 d .
F15 F -0.377(2) 0.8446(7) 0.9958(6) 0.385(14) Uani 1 1 d .
F16 F -0.2897(12) 0.7818(5) 1.0052(4) 0.234(6) Uani 1 1 d .
C50 C -0.351(3) 0.4700(13) 0.5269(15) 0.43(3) Uani 1 1 d .
H50A H -0.2994 0.4455 0.5169 0.512 Uiso 1 1 calc R
H50B H -0.3779 0.4900 0.4938 0.512 Uiso 1 1 calc R
Cl51 Cl -0.4492(13) 0.4430(5) 0.5588(6) 0.450(8) Uani 1 1 d .
Cl52 Cl -0.3064(10) 0.5024(6) 0.5788(8) 0.545(12) Uani 1 1 d .
H1 H 0.204(6) 0.681(3) 0.842(3) 0.07(2) Uiso 1 1 d .

loop_
_atom_site_aniso_label
_atom_site_aniso_U_11
_atom_site_aniso_U_22
_atom_site_aniso_U_33
_atom_site_aniso_U_23
_atom_site_aniso_U_13
_atom_site_aniso_U_12
Pt1 0.04424(14) 0.04195(13) 0.03063(12) 0.00152(9) 0.00980(10) -0.00271(10)
Pt2 0.05701(16) 0.03777(13) 0.03254(13) 0.00114(9) 0.01263(11) 0.00074(11)
Pt3 0.05063(15) 0.04109(13) 0.03443(13) 0.00384(9) 0.01340(11) 0.00239(11)
Ru 0.0406(3) 0.0533(3) 0.0371(3) 0.0029(2) 0.0028(2) -0.0084(2)
C10 0.046(4) 0.063(5) 0.051(4) 0.001(3) 0.008(3) -0.011(3)
O10 0.074(4) 0.074(4) 0.074(4) 0.024(3) 0.008(3) -0.026(3)
C20 0.067(5) 0.058(4) 0.045(4) 0.004(3) 0.005(4) 0.001(4)
O20 0.100(5) 0.109(5) 0.056(4) 0.022(3) -0.021(3) -0.006(4)
C30 0.064(6) 0.094(7) 0.105(8) -0.021(6) -0.013(5) -0.015(5)
O30 0.104(6) 0.137(7) 0.218(11) -0.069(7) -0.038(7) -0.023(6)
C40 0.056(6) 0.120(8) 0.092(7) 0.001(6) 0.009(5) -0.014(5)
O40 0.058(5) 0.197(9) 0.159(8) -0.030(7) 0.028(5) -0.002(5)
P1 0.0500(10) 0.0503(9) 0.0345(8) -0.0011(7) 0.0140(7) -0.0024(8)
P2 0.0463(9) 0.0440(9) 0.0350(8) 0.0032(7) 0.0076(7) -0.0032(7)
P3 0.0590(11) 0.0382(8) 0.0406(9) 0.0003(7) 0.0134(8) -0.0004(7)
P4 0.0920(15) 0.0471(10) 0.0373(9) 0.0018(7) 0.0216(10) 0.0117(10)
P5 0.0615(11) 0.0439(9) 0.0392(9) 0.0071(7) 0.0193(8) 0.0054(8)
P6 0.0505(10) 0.0485(9) 0.0432(9) 0.0028(7) 0.0146(8) 0.0061(8)
C1 0.055(4) 0.047(4) 0.037(3) 0.000(3) 0.012(3) -0.008(3)
C2 0.078(5) 0.050(4) 0.037(4) 0.003(3) 0.017(3) 0.005(4)
C3 0.049(4) 0.064(4) 0.054(4) 0.015(3) 0.020(3) 0.011(3)
C1A 0.056(4) 0.062(4) 0.043(4) -0.005(3) 0.021(3) -0.008(3)
C1B 0.070(6) 0.105(7) 0.058(5) 0.016(5) 0.031(4) 0.013(5)
C1C 0.074(6) 0.118(8) 0.075(6) 0.007(6) 0.041(5) 0.002(6)
C1D 0.085(7) 0.091(6) 0.073(6) -0.003(5) 0.048(5) -0.021(5)
C1E 0.106(8) 0.085(6) 0.081(7) 0.026(5) 0.047(6) 0.003(6)
C1F 0.091(6) 0.067(5) 0.078(6) 0.018(4) 0.048(5) 0.008(5)
C1G 0.057(4) 0.055(4) 0.039(4) -0.002(3) 0.010(3) -0.006(3)
C1H 0.092(7) 0.100(7) 0.051(5) -0.023(5) 0.024(5) -0.023(5)
C1I 0.106(8) 0.124(9) 0.056(5) -0.038(6) 0.010(5) -0.010(7)
C1J 0.100(8) 0.112(8) 0.071(6) -0.031(6) -0.016(6) -0.023(7)
C1K 0.061(5) 0.087(6) 0.080(6) -0.012(5) -0.008(4) -0.022(5)
C1L 0.060(5) 0.072(5) 0.047(4) -0.004(4) 0.009(4) -0.003(4)
C2A 0.049(4) 0.056(4) 0.035(3) 0.010(3) 0.009(3) -0.003(3)
C2B 0.072(5) 0.065(5) 0.047(4) 0.005(3) 0.015(4) -0.012(4)
C2C 0.080(6) 0.077(5) 0.056(5) 0.011(4) 0.026(4) -0.016(4)
C2D 0.082(6) 0.106(7) 0.044(5) 0.022(4) 0.016(4) -0.004(5)
C2E 0.074(6) 0.112(7) 0.041(4) -0.006(4) 0.005(4) -0.010(5)
C2F 0.061(5) 0.078(5) 0.050(4) 0.004(4) 0.014(4) -0.014(4)
C2G 0.047(4) 0.053(4) 0.044(4) 0.002(3) 0.009(3) -0.004(3)
C2H 0.060(5) 0.080(6) 0.063(5) 0.018(4) 0.007(4) 0.005(4)
C2I 0.050(5) 0.115(8) 0.077(6) 0.015(5) 0.008(4) 0.014(5)
C2J 0.047(5) 0.124(9) 0.106(8) 0.004(7) 0.004(5) -0.017(5)
C2K 0.053(5) 0.104(7) 0.134(10) 0.040(7) 0.020(6) -0.021(5)
C2L 0.049(4) 0.070(5) 0.088(6) 0.013(4) 0.017(4) -0.004(4)
C3A 0.063(5) 0.046(4) 0.049(4) -0.004(3) 0.016(3) -0.006(3)
C3B 0.088(6) 0.056(5) 0.085(6) 0.009(4) 0.000(5) -0.013(4)
C3C 0.102(8) 0.049(5) 0.104(8) 0.008(5) 0.008(6) -0.018(5)
C3D 0.082(7) 0.068(6) 0.104(8) -0.015(5) 0.019(6) -0.024(5)
C3E 0.077(7) 0.092(7) 0.105(8) -0.005(6) -0.005(6) -0.025(6)
C3F 0.077(6) 0.065(5) 0.073(6) 0.010(4) -0.006(5) -0.011(4)
C3G 0.071(5) 0.042(4) 0.060(5) 0.008(3) 0.025(4) 0.007(3)
C3H 0.059(5) 0.070(5) 0.072(5) -0.001(4) 0.016(4) 0.009(4)
C3I 0.063(6) 0.103(7) 0.105(8) 0.007(6) 0.017(5) 0.026(5)
C3J 0.098(9) 0.140(11) 0.110(10) 0.008(8) 0.052(8) 0.052(8)
C3K 0.125(11) 0.127(10) 0.096(9) -0.014(7) 0.049(8) 0.042(8)
C3L 0.093(7) 0.083(6) 0.058(5) -0.005(4) 0.017(5) 0.007(5)
C4A 0.159(10) 0.060(5) 0.036(4) -0.007(4) 0.007(5) -0.008(6)
C4B 0.247(16) 0.060(6) 0.067(6) -0.019(5) 0.028(8) 0.018(8)
C4C 0.34(3) 0.095(11) 0.113(13) -0.035(9) 0.014(17) -0.007(17)
C4D 0.37(3) 0.097(11) 0.086(10) -0.032(8) -0.017(16) -0.062(18)
C4E 0.28(2) 0.137(13) 0.084(9) 0.001(9) -0.045(11) -0.084(14)
C4F 0.188(14) 0.073(7) 0.068(7) -0.012(5) -0.006(8) -0.034(8)
C4G 0.109(8) 0.055(5) 0.071(6) 0.006(4) 0.052(6) 0.018(5)
C4H 0.097(8) 0.073(6) 0.083(7) 0.019(5) 0.030(6) 0.013(5)
C4I 0.082(8) 0.127(10) 0.161(13) 0.036(9) 0.045(8) 0.025(7)
C4J 0.127(13) 0.148(13) 0.188(18) 0.055(12) 0.097(13) 0.050(10)
C4K 0.166(14) 0.128(10) 0.135(12) 0.042(9) 0.118(12) 0.045(10)
C4L 0.157(12) 0.110(8) 0.082(7) 0.024(6) 0.070(8) 0.047(8)
C5A 0.057(4) 0.049(4) 0.049(4) 0.007(3) 0.020(3) 0.007(3)
C5B 0.063(5) 0.058(4) 0.053(4) 0.008(3) 0.012(4) 0.011(4)
C5C 0.076(6) 0.072(5) 0.060(5) 0.011(4) -0.001(4) 0.013(4)
C5D 0.067(5) 0.054(4) 0.073(6) 0.018(4) 0.006(4) 0.010(4)
C5E 0.097(7) 0.047(4) 0.076(6) -0.003(4) 0.019(5) 0.006(4)
C5F 0.109(7) 0.049(4) 0.050(4) 0.001(3) 0.004(4) 0.005(4)
C5G 0.066(5) 0.049(4) 0.055(4) 0.006(3) 0.029(4) 0.001(3)
C5H 0.054(5) 0.063(5) 0.081(6) 0.016(4) 0.015(4) -0.001(4)
C5I 0.066(6) 0.078(6) 0.111(8) 0.021(6) 0.000(5) -0.006(5)
C5J 0.063(6) 0.074(6) 0.151(11) 0.008(7) 0.039(7) -0.002(5)
C5K 0.086(7) 0.079(6) 0.114(9) 0.011(6) 0.061(7) -0.002(5)
C5L 0.088(7) 0.069(5) 0.069(5) 0.006(4) 0.034(5) -0.003(5)
C6A 0.050(4) 0.056(4) 0.058(4) 0.005(3) 0.017(3) 0.012(3)
C6B 0.075(6) 0.066(5) 0.062(5) 0.010(4) 0.016(4) 0.012(4)
C6C 0.080(6) 0.082(6) 0.087(7) 0.029(5) 0.009(5) 0.014(5)
C6D 0.054(5) 0.076(6) 0.113(8) 0.036(6) 0.011(5) 0.016(4)
C6E 0.067(6) 0.093(7) 0.111(9) 0.017(6) 0.034(6) 0.028(5)
C6F 0.081(6) 0.077(6) 0.077(6) 0.010(5) 0.020(5) 0.020(5)
C6G 0.073(5) 0.049(4) 0.066(5) 0.011(3) 0.030(4) 0.009(4)
C6H 0.091(7) 0.075(6) 0.089(7) -0.027(5) 0.010(5) 0.000(5)
C6I 0.118(10) 0.095(8) 0.112(9) -0.047(7) 0.006(8) -0.018(7)
C6J 0.120(10) 0.081(7) 0.117(10) -0.017(6) 0.000(8) -0.040(7)
C6K 0.079(7) 0.094(7) 0.093(7) 0.010(6) 0.012(6) -0.026(6)
C6L 0.076(6) 0.064(5) 0.066(5) 0.004(4) 0.008(4) -0.017(4)
P10 0.099(2) 0.149(3) 0.0720(19) 0.0143(19) 0.0234(17) -0.002(2)
F11 0.279(17) 0.40(2) 0.252(16) -0.031(16) 0.052(14) -0.206(17)
F12 0.36(2) 0.356(19) 0.148(10) 0.103(11) 0.024(11) 0.182(17)
F13 0.238(12) 0.241(12) 0.149(8) -0.007(8) 0.062(8) 0.057(10)
F14 0.229(16) 0.62(4) 0.39(3) -0.07(3) 0.132(18) -0.24(2)
F15 0.63(3) 0.39(2) 0.150(11) -0.007(12) 0.128(16) 0.32(2)
F16 0.321(16) 0.266(13) 0.134(8) 0.070(8) 0.100(9) 0.113(12)
C50 0.46(5) 0.45(5) 0.44(5) -0.34(5) 0.32(5) -0.26(5)
Cl51 0.51(2) 0.415(16) 0.470(19) 0.115(14) 0.237(17) -0.019(15)
Cl52 0.296(13) 0.56(2) 0.76(3) -0.37(2) 0.025(15) -0.065(14)

loop_
_atom_type_symbol
_atom_type_description
_atom_type_scat_dispersion_real
_atom_type_scat_dispersion_imag
_atom_type_scat_source
C C 0.0033 0.0016 'International Tables Vol C Tables 4.2.6.8 and 6.1.1.4'
H H 0.0000 0.0000 'International Tables Vol C Tables 4.2.6.8 and 6.1.1.4'
O O 0.0106 0.0060 'International Tables Vol C Tables 4.2.6.8 and 6.1.1.4'
F F 0.0171 0.0103 'International Tables Vol C Tables 4.2.6.8 and 6.1.1.4'
P P 0.1023 0.0942 'International Tables Vol C Tables 4.2.6.8 and 6.1.1.4'
Ru Ru -1.2594 0.8363 'International Tables Vol C Tables 4.2.6.8 and 6.1.1.4'
Pt Pt -1.7033 8.3905 'International Tables Vol C Tables 4.2.6.8 and 6.1.1.4'
Cl Cl 0.1484 0.1585 'International Tables Vol C Tables 4.2.6.8 and 6.1.1.4'

loop_
_geom_angle_atom_site_label_1
_geom_angle_atom_site_label_2
_geom_angle_atom_site_label_3
_geom_angle
C10 Pt1 P2 95.2(2)
C10 Pt1 P1 101.0(2)
P2 Pt1 P1 110.52(6)
C10 Pt1 Pt2 90.8(2)
P2 Pt1 Pt2 90.48(4)
P1 Pt1 Pt2 154.55(4)
C10 Pt1 Ru 49.2(2)
P2 Pt1 Ru 135.94(4)
P1 Pt1 Ru 102.43(5)
Pt2 Pt1 Ru 68.560(14)
C10 Pt1 Pt3 110.3(2)
P2 Pt1 Pt3 138.95(4)
P1 Pt1 Pt3 95.89(4)
Pt2 Pt1 Pt3 58.739(9)
Ru Pt1 Pt3 61.196(13)
P3 Pt2 P4 105.49(6)
P3 Pt2 Pt1 95.51(4)
P4 Pt2 Pt1 158.88(5)
P3 Pt2 Pt3 158.18(4)
P4 Pt2 Pt3 96.27(5)
Pt1 Pt2 Pt3 62.837(9)
P3 Pt2 Ru 108.71(5)
P4 Pt2 Ru 116.17(6)
Pt1 Pt2 Ru 57.149(13)
Pt3 Pt2 Ru 58.529(13)
C20 Pt3 P5 93.3(2)
C20 Pt3 P6 102.6(2)
P5 Pt3 P6 112.32(6)
C20 Pt3 Pt2 90.3(2)
P5 Pt3 Pt2 90.96(4)
P6 Pt3 Pt2 152.32(4)
C20 Pt3 Pt1 106.7(2)
P5 Pt3 Pt1 142.53(5)
P6 Pt3 Pt1 94.17(4)
Pt2 Pt3 Pt1 58.425(9)
C20 Pt3 Ru 47.8(2)
P5 Pt3 Ru 132.56(5)
P6 Pt3 Ru 103.30(5)
Pt2 Pt3 Ru 67.503(14)
Pt1 Pt3 Ru 58.948(13)
C40 Ru C30 83.5(5)
C40 Ru C20 95.6(4)
C30 Ru C20 97.8(4)
C40 Ru C10 98.3(4)
C30 Ru C10 100.2(4)
C20 Ru C10 158.3(3)
C40 Ru Pt1 114.9(3)
C30 Ru Pt1 144.9(3)
C20 Ru Pt1 109.0(2)
C10 Ru Pt1 49.80(19)
C40 Ru Pt3 114.1(3)
C30 Ru Pt3 141.9(4)
C20 Ru Pt3 49.2(2)
C10 Ru Pt3 109.56(19)
Pt1 Ru Pt3 59.856(13)
C40 Ru Pt2 166.0(3)
C30 Ru Pt2 110.5(3)
C20 Ru Pt2 81.4(2)
C10 Ru Pt2 81.1(2)
Pt1 Ru Pt2 54.292(12)
Pt3 Ru Pt2 53.968(12)
O10 C10 Ru 143.5(6)
O10 C10 Pt1 135.3(6)
Ru C10 Pt1 81.0(3)
O20 C20 Ru 141.1(7)
O20 C20 Pt3 135.7(6)
Ru C20 Pt3 83.0(3)
O30 C30 Ru 178.9(12)
O40 C40 Ru 175.7(10)
C1G P1 C3 106.0(4)
C1G P1 C1A 102.3(3)
C3 P1 C1A 102.4(3)
C1G P1 Pt1 115.9(2)
C3 P1 Pt1 107.9(2)
C1A P1 Pt1 120.8(2)
C2G P2 C2A 101.7(3)
C2G P2 C1 102.0(3)
C2A P2 C1 102.6(3)
C2G P2 Pt1 122.1(2)
C2A P2 Pt1 118.4(2)
C1 P2 Pt1 107.3(2)
C3A P3 C3G 102.2(3)
C3A P3 C1 100.6(3)
C3G P3 C1 104.2(3)
C3A P3 Pt2 116.9(3)
C3G P3 Pt2 120.0(2)
C1 P3 Pt2 110.5(2)
C4A P4 C4G 105.7(5)
C4A P4 C2 103.1(4)
C4G P4 C2 103.9(4)
C4A P4 Pt2 112.8(3)
C4G P4 Pt2 118.8(3)
C2 P4 Pt2 111.0(2)
C5G P5 C2 103.1(3)
C5G P5 C5A 101.6(3)
C2 P5 C5A 102.4(3)
C5G P5 Pt3 119.9(2)
C2 P5 Pt3 107.7(2)
C5A P5 Pt3 119.7(2)
C6G P6 C6A 105.9(4)
C6G P6 C3 103.3(4)
C6A P6 C3 102.2(3)
C6G P6 Pt3 117.4(3)
C6A P6 Pt3 118.4(3)
C3 P6 Pt3 107.6(2)
P2 C1 P3 114.3(3)
P5 C2 P4 109.8(4)
P1 C3 P6 116.9(4)
C1F C1A C1B 117.8(7)
C1F C1A P1 118.4(6)
C1B C1A P1 123.7(6)
C1C C1B C1A 120.0(9)
C1D C1C C1B 121.1(9)
C1E C1D C1C 119.6(8)
C1D C1E C1F 119.8(9)
C1A C1F C1E 121.6(9)
C1L C1G C1H 118.8(7)
C1L C1G P1 120.4(5)
C1H C1G P1 120.8(6)
C1G C1H C1I 119.1(9)
C1J C1I C1H 120.0(9)
C1K C1J C1I 120.5(9)
C1J C1K C1L 120.4(9)
C1G C1L C1K 121.1(8)
C2F C2A C2B 117.8(6)
C2F C2A P2 120.4(5)
C2B C2A P2 121.7(5)
C2C C2B C2A 121.4(7)
C2D C2C C2B 120.2(8)
C2C C2D C2E 120.0(7)
C2F C2E C2D 119.5(8)
C2A C2F C2E 121.1(7)
C2H C2G C2L 118.3(7)
C2H C2G P2 120.1(6)
C2L C2G P2 121.3(6)
C2I C2H C2G 121.3(8)
C2H C2I C2J 119.2(8)
C2K C2J C2I 120.2(9)
C2J C2K C2L 121.4(9)
C2K C2L C2G 119.5(8)
C3F C3A C3B 119.2(7)
C3F C3A P3 120.8(6)
C3B C3A P3 120.0(6)
C3C C3B C3A 119.9(9)
C3D C3C C3B 120.4(9)
C3C C3D C3E 120.9(9)
C3D C3E C3F 120.3(10)
C3A C3F C3E 119.3(8)
C3H C3G C3L 119.4(8)
C3H C3G P3 121.0(6)
C3L C3G P3 119.6(7)
C3G C3H C3I 119.8(9)
C3J C3I C3H 120.3(11)
C3I C3J C3K 121.0(10)
C3L C3K C3J 120.1(11)
C3K C3L C3G 119.5(10)
C4F C4A C4B 119.2(11)
C4F C4A P4 119.6(8)
C4B C4A P4 120.3(10)
C4C C4B C4A 119.0(17)
C4B C4C C4D 122(2)
C4C C4D C4E 119.5(16)
C4F C4E C4D 116.9(19)
C4E C4F C4A 122.8(15)
C4H C4G C4L 117.7(10)
C4H C4G P4 120.5(7)
C4L C4G P4 121.7(9)
C4I C4H C4G 120.3(11)
C4J C4I C4H 118.9(14)
C4I C4J C4K 123.8(14)
C4J C4K C4L 118.7(12)
C4K C4L C4G 120.4(13)
C5F C5A C5B 118.5(7)
C5F C5A P5 118.8(6)
C5B C5A P5 122.7(5)
C5A C5B C5C 119.7(7)
C5D C5C C5B 120.4(8)
C5E C5D C5C 119.7(7)
C5D C5E C5F 120.6(8)
C5A C5F C5E 121.0(8)
C5L C5G C5H 117.5(8)
C5L C5G P5 120.5(7)
C5H C5G P5 122.0(5)
C5I C5H C5G 121.7(8)
C5H C5I C5J 118.5(10)
C5K C5J C5I 120.7(9)
C5L C5K C5J 119.8(9)
C5K C5L C5G 121.7(9)
C6F C6A C6B 117.3(7)
C6F C6A P6 123.6(6)
C6B C6A P6 119.1(6)
C6C C6B C6A 121.6(8)
C6B C6C C6D 119.5(9)
C6E C6D C6C 120.1(8)
C6D C6E C6F 120.8(9)
C6E C6F C6A 120.8(9)
C6L C6G C6H 116.5(8)
C6L C6G P6 120.8(6)
C6H C6G P6 122.2(7)
C6I C6H C6G 120.2(10)
C6J C6I C6H 120.6(11)
C6K C6J C6I 119.2(10)
C6J C6K C6L 120.6(10)
C6G C6L C6K 122.9(9)
F14 P10 F11 170.5(13)
F14 P10 F15 92.7(12)
F11 P10 F15 96.6(13)
F14 P10 F12 91.9(12)
F11 P10 F12 88.8(10)
F15 P10 F12 97.1(8)
F14 P10 F16 92.7(12)
F11 P10 F16 86.5(9)
F15 P10 F16 83.8(7)
F12 P10 F16 175.3(10)
F14 P10 F13 87.9(11)
F11 P10 F13 82.6(8)
F15 P10 F13 175.1(8)
F12 P10 F13 87.8(7)
F16 P10 F13 91.3(6)
Cl52 C50 Cl51 95.2(17)
C50 Cl51 Cl52 39.7(10)
C50 Cl52 Cl51 45.1(11)

loop_
_geom_bond_atom_site_label_1
_geom_bond_atom_site_label_2
_geom_bond_distance
Pt1 C10 2.090(7)
Pt1 P2 2.2834(17)
Pt1 P1 2.3278(17)
Pt1 Pt2 2.6128(3)
Pt1 Ru 2.7031(6)
Pt1 Pt3 2.7286(3)
Pt2 P3 2.2703(17)
Pt2 P4 2.2733(18)
Pt2 Pt3 2.6216(3)
Pt2 Ru 2.9951(6)
Pt3 C20 2.109(8)
Pt3 P5 2.2962(17)
Pt3 P6 2.3495(17)
Pt3 Ru 2.7649(6)
Ru C40 1.821(11)
Ru C30 1.856(9)
Ru C20 2.063(7)
Ru C10 2.073(7)
C10 O10 1.171(8)
C20 O20 1.183(8)
C30 O30 1.144(11)
C40 O40 1.188(11)
P1 C1G 1.819(7)
P1 C3 1.832(7)
P1 C1A 1.834(7)
P2 C2G 1.818(7)
P2 C2A 1.827(6)
P2 C1 1.835(6)
P3 C3A 1.836(7)
P3 C3G 1.849(8)
P3 C1 1.860(6)
P4 C4A 1.799(9)
P4 C4G 1.818(10)
P4 C2 1.846(7)
P5 C5G 1.825(8)
P5 C2 1.834(7)
P5 C5A 1.844(7)
P6 C6G 1.799(9)
P6 C6A 1.827(7)
P6 C3 1.853(7)
C1A C1F 1.369(11)
C1A C1B 1.385(11)
C1B C1C 1.383(11)
C1C C1D 1.361(13)
C1D C1E 1.351(13)
C1E C1F 1.391(11)
C1G C1L 1.367(10)
C1G C1H 1.392(10)
C1H C1I 1.411(13)
C1I C1J 1.368(14)
C1J C1K 1.340(13)
C1K C1L 1.389(10)
C2A C2F 1.383(10)
C2A C2B 1.392(10)
C2B C2C 1.376(10)
C2C C2D 1.361(12)
C2D C2E 1.389(12)
C2E C2F 1.388(11)
C2G C2H 1.390(10)
C2G C2L 1.394(10)
C2H C2I 1.379(11)
C2I C2J 1.392(13)
C2J C2K 1.341(14)
C2K C2L 1.394(11)
C3A C3F 1.367(11)
C3A C3B 1.387(11)
C3B C3C 1.376(12)
C3C C3D 1.335(13)
C3D C3E 1.352(13)
C3E C3F 1.393(12)
C3G C3H 1.379(11)
C3G C3L 1.389(11)
C3H C3I 1.386(11)
C3I C3J 1.333(15)
C3J C3K 1.374(17)
C3K C3L 1.372(14)
C4A C4F 1.398(17)
C4A C4B 1.402(14)
C4B C4C 1.36(2)
C4C C4D 1.40(3)
C4D C4E 1.42(3)
C4E C4F 1.392(16)
C4G C4H 1.393(14)
C4G C4L 1.399(12)
C4H C4I 1.378(14)
C4I C4J 1.332(19)
C4J C4K 1.34(2)
C4K C4L 1.374(18)
C5A C5F 1.375(10)
C5A C5B 1.378(10)
C5B C5C 1.406(10)
C5C C5D 1.358(11)
C5D C5E 1.355(12)
C5E C5F 1.378(11)
C5G C5L 1.384(10)
C5G C5H 1.403(11)
C5H C5I 1.382(12)
C5I C5J 1.388(14)
C5J C5K 1.377(15)
C5K C5L 1.373(13)
C6A C6F 1.388(11)
C6A C6B 1.402(11)
C6B C6C 1.366(11)
C6C C6D 1.393(13)
C6D C6E 1.346(14)
C6E C6F 1.387(13)
C6G C6L 1.366(11)
C6G C6H 1.420(11)
C6H C6I 1.393(14)
C6I C6J 1.388(16)
C6J C6K 1.346(15)
C6K C6L 1.388(12)
P10 F14 1.398(14)
P10 F11 1.431(13)
P10 F15 1.451(11)
P10 F12 1.465(10)
P10 F16 1.529(10)
P10 F13 1.567(10)
C50 Cl52 1.54(3)
C50 Cl51 1.70(3)
Cl51 Cl52 2.397(18)
